data_4083067
loop_
_publ_author_name
'Arzumanyan, Ashot V.'
'Novikov, Roman A.'
'Terent&#x2019;ev, Alexander O.'
'Platonov, Maxim M.'
'Lakhtin, Valentin G.'
'Arkhipov, Dmitry E.'
'Korlyukov, Alexander A.'
'Chernyshev, Vladimir V.'
'Fitch, Andrew N.'
'Zdvizhkov, Alexander T.'
'Krylov, Igor B.'
'Tomilov, Yury V.'
'Nikishin, Gennady I.'

_publ_section_title
;
 Nature Chooses Rings: Synthesis of Silicon-Containing Macrocyclic
 Peroxides
;
_journal_issue 9
_journal_name_full Organometallics
_journal_page_first 2230
_journal_paper_doi 10.1021/om500095x
_journal_volume 33
_journal_year 2014
_chemical_formula_moiety 'C18 H38 O4 Si2'
_chemical_formula_sum 'C18 H38 O4 Si2'
_chemical_formula_weight 374.66
_chemical_name_systematic
; 
 ? 
;
_space_group_IT_number 19
_symmetry_cell_setting orthorhombic
_symmetry_space_group_name_Hall 'P 2ac 2ab'
_symmetry_space_group_name_H-M 'P 21 21 21'
_atom_sites_solution_hydrogens geom
_atom_sites_solution_primary direct
_atom_sites_solution_secondary difmap
_audit_creation_method SHELXL-97
_cell_angle_alpha 90.00
_cell_angle_beta 90.00
_cell_angle_gamma 90.00
_cell_formula_units_Z 4
_cell_length_a 11.4142(5)
_cell_length_b 11.9809(5)
_cell_length_c 16.0939(7)
_cell_measurement_reflns_used 9911
_cell_measurement_temperature 100(2)
_cell_measurement_theta_max 34.29
_cell_measurement_theta_min 2.19
_cell_volume 2200.88(16)
_computing_cell_refinement 'APEX2 (Bruker, 2005)'
_computing_data_collection 'APEX2 (Bruker, 2005)'
_computing_data_reduction 'APEX2 (Bruker, 2005)'
_computing_molecular_graphics 'SHELXTL ver. 5.1 (Sheldrick, 1998)'
_computing_publication_material 'SHELXTL ver. 5.1 (Sheldrick, 1998)'
_computing_structure_refinement 'SHELXTL ver. 5.1 (Sheldrick, 1998)'
_computing_structure_solution 'SHELXTL ver. 5.1 (Sheldrick, 1998)'
_diffrn_ambient_temperature 100(2)
_diffrn_measured_fraction_theta_full 0.985
_diffrn_measured_fraction_theta_max 0.985
_diffrn_measurement_device_type 'Bruker APEX II CCD area detector'
_diffrn_measurement_method '\f and \w scans'
_diffrn_radiation_monochromator graphite
_diffrn_radiation_source 'fine-focus sealed tube'
_diffrn_radiation_type MoK\a
_diffrn_radiation_wavelength 0.71073
_diffrn_reflns_av_R_equivalents 0.0336
_diffrn_reflns_av_sigmaI/netI 0.0326
_diffrn_reflns_limit_h_max 18
_diffrn_reflns_limit_h_min -18
_diffrn_reflns_limit_k_max 18
_diffrn_reflns_limit_k_min -18
_diffrn_reflns_limit_l_max 25
_diffrn_reflns_limit_l_min -25
_diffrn_reflns_number 34999
_diffrn_reflns_theta_full 34.35
_diffrn_reflns_theta_max 34.35
_diffrn_reflns_theta_min 2.12
_exptl_absorpt_coefficient_mu 0.178
_exptl_absorpt_correction_T_max 0.9669
_exptl_absorpt_correction_T_min 0.9518
_exptl_absorpt_correction_type multi-scan
_exptl_absorpt_process_details 'APEX2 (Bruker, 2005)'
_exptl_crystal_colour colorless
_exptl_crystal_density_diffrn 1.131
_exptl_crystal_density_method 'not measured'
_exptl_crystal_description prism
_exptl_crystal_F_000 824
_exptl_crystal_size_max 0.28
_exptl_crystal_size_mid 0.22
_exptl_crystal_size_min 0.19
_refine_diff_density_max 0.378
_refine_diff_density_min -0.199
_refine_diff_density_rms 0.049
_refine_ls_abs_structure_details 'Flack H D (1983), Acta Cryst. A39, 876-881'
_refine_ls_abs_structure_Flack 0.00(6)
_refine_ls_extinction_method none
_refine_ls_goodness_of_fit_ref 1.062
_refine_ls_hydrogen_treatment constr
_refine_ls_matrix_type full
_refine_ls_number_parameters 221
_refine_ls_number_reflns 8921
_refine_ls_number_restraints 0
_refine_ls_restrained_S_all 1.062
_refine_ls_R_factor_all 0.0422
_refine_ls_R_factor_gt 0.0355
_refine_ls_shift/su_max 0.000
_refine_ls_shift/su_mean 0.000
_refine_ls_structure_factor_coef Fsqd
_refine_ls_weighting_details 'calc w=1/[\s^2^(Fo^2^)+(0.0432P)^2^+0.1558P] where P=(Fo^2^+2Fc^2^)/3'
_refine_ls_weighting_scheme calc
_refine_ls_wR_factor_gt 0.0792
_refine_ls_wR_factor_ref 0.0825
_reflns_number_gt 8088
_reflns_number_total 8921
_reflns_threshold_expression I>2u(I)
_cod_data_source_file om500095x_si_002.cif
_cod_data_source_block 3g
_cod_depositor_comments
;
The following automatic conversions were performed:

'_symmetry_cell_setting' value 'Orthorhombic' changed to
'orthorhombic' according to
/usr/data/users/saulius/crontab/automatic-downloads/rss-feeds/ACS/lib/dictionaries/cif_core.dic
dictionary named 'cif_core.dic' version 2.4.2 from 2011-04-26.

Automatic conversion script
Id: cif_fix_values 2281 2013-09-26 08:29:07Z andrius 

 Adding full bibliography for 4083066--4083069.cif.
;
_cod_database_code 4083067

loop_
_symmetry_equiv_pos_as_xyz
'x, y, z'
'-x+1/2, -y, z+1/2'
'-x, y+1/2, -z+1/2'
'x+1/2, -y+1/2, -z'

loop_
_atom_site_label
_atom_site_type_symbol
_atom_site_fract_x
_atom_site_fract_y
_atom_site_fract_z
_atom_site_U_iso_or_equiv
_atom_site_adp_type
_atom_site_occupancy
_atom_site_symmetry_multiplicity
_atom_site_calc_flag
_atom_site_refinement_flags
Si1 Si 0.24660(3) 0.12671(2) 0.015432(17) 0.01476(6) Uani 1 1 d .
Si2 Si 0.05086(3) 0.20263(2) 0.226060(18) 0.01667(6) Uani 1 1 d .
O1 O 0.23381(7) 0.26699(6) 0.01460(5) 0.01630(14) Uani 1 1 d .
O2 O 0.30615(6) 0.30439(6) 0.08635(4) 0.01458(13) Uani 1 1 d .
O3 O 0.16304(7) 0.29454(6) 0.22926(5) 0.01744(14) Uani 1 1 d .
O4 O 0.14039(6) 0.37052(6) 0.15793(5) 0.01541(13) Uani 1 1 d .
C1 C 0.18072(11) 0.06719(9) 0.11155(7) 0.0204(2) Uani 1 1 d .
H1A H 0.1751 -0.0149 0.1055 0.024 Uiso 1 1 calc R
H1B H 0.2333 0.0829 0.1591 0.024 Uiso 1 1 calc R
C2 C 0.05663(10) 0.11489(10) 0.13111(7) 0.02011(19) Uani 1 1 d .
H2A H 0.0013 0.0519 0.1377 0.024 Uiso 1 1 calc R
H2B H 0.0300 0.1600 0.0832 0.024 Uiso 1 1 calc R
C3 C 0.25045(9) 0.39887(7) 0.12188(6) 0.01254(15) Uani 1 1 d .
C4 C 0.33968(9) 0.43809(8) 0.18629(6) 0.01431(17) Uani 1 1 d .
H4A H 0.4085 0.4693 0.1570 0.017 Uiso 1 1 calc R
H4B H 0.3666 0.3728 0.2188 0.017 Uiso 1 1 calc R
C5 C 0.29213(10) 0.52620(9) 0.24631(7) 0.01736(18) Uani 1 1 d .
H5A H 0.2350 0.4905 0.2842 0.021 Uiso 1 1 calc R
H5B H 0.2500 0.5841 0.2141 0.021 Uiso 1 1 calc R
C6 C 0.38837(11) 0.58244(9) 0.29823(7) 0.0195(2) Uani 1 1 d .
H6A H 0.4320 0.5240 0.3288 0.023 Uiso 1 1 calc R
H6B H 0.3508 0.6316 0.3399 0.023 Uiso 1 1 calc R
C7 C 0.47607(10) 0.65188(9) 0.24750(7) 0.0197(2) Uani 1 1 d .
H7A H 0.5414 0.6747 0.2842 0.024 Uiso 1 1 calc R
H7B H 0.5091 0.6045 0.2029 0.024 Uiso 1 1 calc R
C8 C 0.42218(10) 0.75661(9) 0.20819(7) 0.0191(2) Uani 1 1 d .
H8A H 0.3390 0.7413 0.1951 0.023 Uiso 1 1 calc R
H8B H 0.4242 0.8179 0.2495 0.023 Uiso 1 1 calc R
C9 C 0.48384(11) 0.79587(11) 0.12897(7) 0.0258(2) Uani 1 1 d .
H9A H 0.5690 0.8007 0.1399 0.031 Uiso 1 1 calc R
H9B H 0.4558 0.8718 0.1151 0.031 Uiso 1 1 calc R
C10 C 0.46387(10) 0.71963(11) 0.05358(7) 0.0250(2) Uani 1 1 d .
H10A H 0.5167 0.7434 0.0081 0.030 Uiso 1 1 calc R
H10B H 0.4853 0.6423 0.0690 0.030 Uiso 1 1 calc R
C11 C 0.33793(10) 0.72031(9) 0.02156(7) 0.0205(2) Uani 1 1 d .
H11A H 0.3219 0.7937 -0.0044 0.025 Uiso 1 1 calc R
H11B H 0.2841 0.7119 0.0694 0.025 Uiso 1 1 calc R
C12 C 0.31145(10) 0.62826(9) -0.04181(6) 0.01856(19) Uani 1 1 d .
H12A H 0.3687 0.6336 -0.0878 0.022 Uiso 1 1 calc R
H12B H 0.2326 0.6413 -0.0654 0.022 Uiso 1 1 calc R
C13 C 0.31586(9) 0.50963(8) -0.00569(6) 0.01548(18) Uani 1 1 d .
H13A H 0.3923 0.4985 0.0222 0.019 Uiso 1 1 calc R
H13B H 0.3105 0.4551 -0.0517 0.019 Uiso 1 1 calc R
C14 C 0.21699(9) 0.48646(8) 0.05686(6) 0.01462(17) Uani 1 1 d .
H14A H 0.1963 0.5569 0.0855 0.018 Uiso 1 1 calc R
H14B H 0.1468 0.4605 0.0263 0.018 Uiso 1 1 calc R
C15 C 0.40300(10) 0.08704(9) 0.00499(7) 0.0209(2) Uani 1 1 d .
H15A H 0.4357 0.1213 -0.0452 0.031 Uiso 1 1 calc R
H15B H 0.4095 0.0057 0.0009 0.031 Uiso 1 1 calc R
H15C H 0.4465 0.1132 0.0538 0.031 Uiso 1 1 calc R
C16 C 0.15881(11) 0.08941(10) -0.07792(7) 0.0232(2) Uani 1 1 d .
H16A H 0.1974 0.1187 -0.1278 0.035 Uiso 1 1 calc R
H16B H 0.0803 0.1219 -0.0731 0.035 Uiso 1 1 calc R
H16C H 0.1525 0.0080 -0.0821 0.035 Uiso 1 1 calc R
C17 C -0.08976(11) 0.28057(10) 0.23263(9) 0.0294(3) Uani 1 1 d .
H17A H -0.1039 0.3029 0.2903 0.044 Uiso 1 1 calc R
H17B H -0.1539 0.2327 0.2136 0.044 Uiso 1 1 calc R
H17C H -0.0855 0.3472 0.1974 0.044 Uiso 1 1 calc R
C18 C 0.07891(12) 0.11640(10) 0.31973(7) 0.0251(2) Uani 1 1 d .
H18A H 0.1587 0.0863 0.3173 0.038 Uiso 1 1 calc R
H18B H 0.0226 0.0547 0.3217 0.038 Uiso 1 1 calc R
H18C H 0.0703 0.1626 0.3696 0.038 Uiso 1 1 calc R

loop_
_atom_site_aniso_label
_atom_site_aniso_U_11
_atom_site_aniso_U_22
_atom_site_aniso_U_33
_atom_site_aniso_U_23
_atom_site_aniso_U_13
_atom_site_aniso_U_12
Si1 0.01754(12) 0.01355(11) 0.01320(11) -0.00111(9) -0.00167(10) -0.00200(10)
Si2 0.01936(13) 0.01434(11) 0.01631(12) 0.00224(11) 0.00289(10) -0.00299(11)
O1 0.0196(4) 0.0154(3) 0.0139(3) -0.0018(3) -0.0058(3) -0.0017(3)
O2 0.0158(3) 0.0133(3) 0.0147(3) -0.0037(3) -0.0045(2) 0.0013(3)
O3 0.0230(3) 0.0149(3) 0.0144(3) 0.0048(3) -0.0005(3) -0.0039(3)
O4 0.0144(3) 0.0152(3) 0.0167(3) 0.0056(3) 0.0014(3) -0.0017(3)
C1 0.0266(5) 0.0168(4) 0.0177(5) 0.0008(4) 0.0013(4) -0.0006(4)
C2 0.0204(5) 0.0222(5) 0.0177(4) 0.0002(4) -0.0001(4) -0.0062(4)
C3 0.0121(4) 0.0114(3) 0.0141(4) 0.0001(3) 0.0003(3) 0.0001(3)
C4 0.0152(4) 0.0132(4) 0.0146(4) -0.0016(3) -0.0010(3) -0.0002(3)
C5 0.0190(4) 0.0157(4) 0.0175(4) -0.0034(3) 0.0034(4) -0.0039(4)
C6 0.0280(5) 0.0157(4) 0.0148(4) -0.0004(4) -0.0032(4) -0.0026(4)
C7 0.0183(5) 0.0171(4) 0.0236(5) -0.0030(4) -0.0035(4) -0.0022(3)
C8 0.0226(5) 0.0162(4) 0.0185(5) -0.0004(4) 0.0032(4) -0.0028(4)
C9 0.0316(6) 0.0264(5) 0.0195(5) -0.0023(5) 0.0036(4) -0.0164(5)
C10 0.0219(5) 0.0331(6) 0.0199(5) -0.0055(4) 0.0052(4) -0.0106(5)
C11 0.0251(5) 0.0160(5) 0.0205(5) 0.0019(4) 0.0005(4) -0.0046(4)
C12 0.0230(5) 0.0172(4) 0.0154(4) 0.0040(4) -0.0024(4) -0.0035(4)
C13 0.0160(4) 0.0156(4) 0.0148(4) 0.0021(3) 0.0019(3) -0.0012(3)
C14 0.0126(4) 0.0144(4) 0.0169(4) 0.0037(3) 0.0001(3) 0.0008(3)
C15 0.0220(5) 0.0199(5) 0.0208(5) -0.0017(4) -0.0017(4) 0.0030(4)
C16 0.0244(5) 0.0274(5) 0.0179(5) -0.0038(4) -0.0036(4) -0.0088(4)
C17 0.0233(5) 0.0244(6) 0.0406(7) 0.0075(5) 0.0107(5) 0.0007(4)
C18 0.0393(7) 0.0185(5) 0.0176(5) 0.0038(4) 0.0005(4) -0.0062(5)

loop_
_atom_type_symbol
_atom_type_description
_atom_type_scat_dispersion_real
_atom_type_scat_dispersion_imag
_atom_type_scat_source
C C 0.0033 0.0016 'International Tables Vol C Tables 4.2.6.8 and 6.1.1.4'
H H 0.0000 0.0000 'International Tables Vol C Tables 4.2.6.8 and 6.1.1.4'
O O 0.0106 0.0060 'International Tables Vol C Tables 4.2.6.8 and 6.1.1.4'
Si Si 0.0817 0.0704 'International Tables Vol C Tables 4.2.6.8 and 6.1.1.4'

loop_
_geom_angle_atom_site_label_1
_geom_angle_atom_site_label_2
_geom_angle_atom_site_label_3
_geom_angle
O1 Si1 C15 109.74(5)
O1 Si1 C16 100.74(5)
C15 Si1 C16 112.56(5)
O1 Si1 C1 110.68(5)
C15 Si1 C1 111.45(5)
C16 Si1 C1 111.19(5)
O3 Si2 C18 101.97(5)
O3 Si2 C2 111.55(5)
C18 Si2 C2 110.33(5)
O3 Si2 C17 108.97(5)
C18 Si2 C17 112.48(6)
C2 Si2 C17 111.21(6)
O2 O1 Si1 104.23(5)
C3 O2 O1 107.71(7)
O4 O3 Si2 104.10(5)
C3 O4 O3 107.87(7)
C2 C1 Si1 113.21(8)
C2 C1 H1A 108.9
Si1 C1 H1A 108.9
C2 C1 H1B 108.9
Si1 C1 H1B 108.9
H1A C1 H1B 107.7
C1 C2 Si2 113.95(7)
C1 C2 H2A 108.8
Si2 C2 H2A 108.8
C1 C2 H2B 108.8
Si2 C2 H2B 108.8
H2A C2 H2B 107.7
O2 C3 O4 111.66(7)
O2 C3 C4 102.72(8)
O4 C3 C4 112.64(8)
O2 C3 C14 112.54(8)
O4 C3 C14 102.82(8)
C4 C3 C14 114.80(8)
C3 C4 C5 113.84(8)
C3 C4 H4A 108.8
C5 C4 H4A 108.8
C3 C4 H4B 108.8
C5 C4 H4B 108.8
H4A C4 H4B 107.7
C4 C5 C6 113.10(9)
C4 C5 H5A 109.0
C6 C5 H5A 109.0
C4 C5 H5B 109.0
C6 C5 H5B 109.0
H5A C5 H5B 107.8
C5 C6 C7 114.49(9)
C5 C6 H6A 108.6
C7 C6 H6A 108.6
C5 C6 H6B 108.6
C7 C6 H6B 108.6
H6A C6 H6B 107.6
C8 C7 C6 113.63(9)
C8 C7 H7A 108.8
C6 C7 H7A 108.8
C8 C7 H7B 108.8
C6 C7 H7B 108.8
H7A C7 H7B 107.7
C9 C8 C7 114.24(10)
C9 C8 H8A 108.7
C7 C8 H8A 108.7
C9 C8 H8B 108.7
C7 C8 H8B 108.7
H8A C8 H8B 107.6
C8 C9 C10 114.02(9)
C8 C9 H9A 108.7
C10 C9 H9A 108.7
C8 C9 H9B 108.7
C10 C9 H9B 108.7
H9A C9 H9B 107.6
C11 C10 C9 113.77(10)
C11 C10 H10A 108.8
C9 C10 H10A 108.8
C11 C10 H10B 108.8
C9 C10 H10B 108.8
H10A C10 H10B 107.7
C10 C11 C12 113.98(10)
C10 C11 H11A 108.8
C12 C11 H11A 108.8
C10 C11 H11B 108.8
C12 C11 H11B 108.8
H11A C11 H11B 107.7
C11 C12 C13 114.05(9)
C11 C12 H12A 108.7
C13 C12 H12A 108.7
C11 C12 H12B 108.7
C13 C12 H12B 108.7
H12A C12 H12B 107.6
C12 C13 C14 113.00(8)
C12 C13 H13A 109.0
C14 C13 H13A 109.0
C12 C13 H13B 109.0
C14 C13 H13B 109.0
H13A C13 H13B 107.8
C3 C14 C13 112.85(8)
C3 C14 H14A 109.0
C13 C14 H14A 109.0
C3 C14 H14B 109.0
C13 C14 H14B 109.0
H14A C14 H14B 107.8
Si1 C15 H15A 109.5
Si1 C15 H15B 109.5
H15A C15 H15B 109.5
Si1 C15 H15C 109.5
H15A C15 H15C 109.5
H15B C15 H15C 109.5
Si1 C16 H16A 109.5
Si1 C16 H16B 109.5
H16A C16 H16B 109.5
Si1 C16 H16C 109.5
H16A C16 H16C 109.5
H16B C16 H16C 109.5
Si2 C17 H17A 109.5
Si2 C17 H17B 109.5
H17A C17 H17B 109.5
Si2 C17 H17C 109.5
H17A C17 H17C 109.5
H17B C17 H17C 109.5
Si2 C18 H18A 109.5
Si2 C18 H18B 109.5
H18A C18 H18B 109.5
Si2 C18 H18C 109.5
H18A C18 H18C 109.5
H18B C18 H18C 109.5

loop_
_geom_bond_atom_site_label_1
_geom_bond_atom_site_label_2
_geom_bond_distance
Si1 O1 1.6871(8)
Si1 C15 1.8550(12)
Si1 C16 1.8604(11)
Si1 C1 1.8620(11)
Si2 O3 1.6896(8)
Si2 C18 1.8554(12)
Si2 C2 1.8559(11)
Si2 C17 1.8599(13)
O1 O2 1.4885(10)
O2 C3 1.4186(11)
O3 O4 1.4877(10)
O4 C3 1.4248(12)
C1 C2 1.5595(17)
C1 H1A 0.9900
C1 H1B 0.9900
C2 H2A 0.9900
C2 H2B 0.9900
C3 C4 1.5273(14)
C3 C14 1.5303(13)
C4 C5 1.5304(14)
C4 H4A 0.9900
C4 H4B 0.9900
C5 C6 1.5358(15)
C5 H5A 0.9900
C5 H5B 0.9900
C6 C7 1.5364(16)
C6 H6A 0.9900
C6 H6B 0.9900
C7 C8 1.5340(16)
C7 H7A 0.9900
C7 H7B 0.9900
C8 C9 1.5305(15)
C8 H8A 0.9900
C8 H8B 0.9900
C9 C10 1.5357(16)
C9 H9A 0.9900
C9 H9B 0.9900
C10 C11 1.5270(17)
C10 H10A 0.9900
C10 H10B 0.9900
C11 C12 1.5323(15)
C11 H11A 0.9900
C11 H11B 0.9900
C12 C13 1.5364(14)
C12 H12A 0.9900
C12 H12B 0.9900
C13 C14 1.5376(14)
C13 H13A 0.9900
C13 H13B 0.9900
C14 H14A 0.9900
C14 H14B 0.9900
C15 H15A 0.9800
C15 H15B 0.9800
C15 H15C 0.9800
C16 H16A 0.9800
C16 H16B 0.9800
C16 H16C 0.9800
C17 H17A 0.9800
C17 H17B 0.9800
C17 H17C 0.9800
C18 H18A 0.9800
C18 H18B 0.9800
C18 H18C 0.9800

loop_
_geom_torsion_atom_site_label_1
_geom_torsion_atom_site_label_2
_geom_torsion_atom_site_label_3
_geom_torsion_atom_site_label_4
_geom_torsion
C15 Si1 O1 O2 -59.03(7)
C16 Si1 O1 O2 -177.91(6)
C1 Si1 O1 O2 64.39(7)
Si1 O1 O2 C3 -144.93(6)
C18 Si2 O3 O4 -176.61(6)
C2 Si2 O3 O4 65.65(7)
C17 Si2 O3 O4 -57.52(7)
Si2 O3 O4 C3 -142.92(6)
O1 Si1 C1 C2 47.47(9)
C15 Si1 C1 C2 169.90(7)
C16 Si1 C1 C2 -63.63(9)
Si1 C1 C2 Si2 -112.50(7)
O3 Si2 C2 C1 45.81(9)
C18 Si2 C2 C1 -66.78(9)
C17 Si2 C2 C1 167.69(8)
O1 O2 C3 O4 66.20(9)
O1 O2 C3 C4 -172.86(7)
O1 O2 C3 C14 -48.84(10)
O3 O4 C3 O2 65.39(9)
O3 O4 C3 C4 -49.59(9)
O3 O4 C3 C14 -173.72(7)
O2 C3 C4 C5 -168.64(8)
O4 C3 C4 C5 -48.37(11)
C14 C3 C4 C5 68.86(11)
C3 C4 C5 C6 -167.88(8)
C4 C5 C6 C7 64.86(12)
C5 C6 C7 C8 67.54(12)
C6 C7 C8 C9 -152.97(9)
C7 C8 C9 C10 71.21(14)
C8 C9 C10 C11 67.92(14)
C9 C10 C11 C12 -168.52(9)
C10 C11 C12 C13 66.77(12)
C11 C12 C13 C14 67.60(12)
O2 C3 C14 C13 -45.39(11)
O4 C3 C14 C13 -165.68(8)
C4 C3 C14 C13 71.64(11)
C12 C13 C14 C3 -152.07(8)
